data_1512067
loop_
_publ_author_name
'Hiroi, Yuki'
'Komine, Nobuyuki'
'Komiya, Sanshiro'
'Hirano, Masafumi'

_publ_section_title
;
 Asymmetric Cross-Dimerization between Methyl Methacrylate and Substituted
 Alkene by Ru(0)--Bicyclononadiene Complex
;
_journal_issue 10
_journal_name_full 'Organic Letters'
_journal_page_first 2486
_journal_paper_doi 10.1021/ol400963d
_journal_volume 15
_journal_year 2013
_chemical_formula_moiety 'C21 H24 Ru'
_chemical_formula_sum 'C21 H24 Ru'
_chemical_formula_weight 377.49
_space_group_IT_number 14
_symmetry_cell_setting monoclinic
_symmetry_Int_Tables_number 14
_symmetry_space_group_name_Hall '-P 2yn'
_symmetry_space_group_name_H-M 'P 1 21/n 1'
_atom_sites_solution_hydrogens geom
_atom_sites_solution_primary direct
_atom_sites_solution_secondary difmap
_cell_angle_alpha 90.0000
_cell_angle_beta 97.204(3)
_cell_angle_gamma 90.0000
_cell_formula_units_Z 4
_cell_length_a 7.5875(15)
_cell_length_b 15.884(3)
_cell_length_c 13.803(3)
_cell_measurement_reflns_used 4716
_cell_measurement_temperature 200
_cell_measurement_theta_max 27.48
_cell_measurement_theta_min 3.25
_cell_volume 1650.4(6)
_computing_cell_refinement CrystalClear
_computing_data_collection 'CrystalClear (Rigaku Inc., 2007)'
_computing_data_reduction CrystalClear
_computing_molecular_graphics 'CrystalStructure 4.0'
_computing_publication_material 'CrystalStructure 4.0 (Rigaku, 2010)'
_computing_structure_refinement 'SHELXL97 (Sheldrick, 2008)'
_computing_structure_solution 'SHELXS97 (Sheldrick, 2008)'
_diffrn_ambient_temperature 200
_diffrn_detector_area_resol_mean 7.314
_diffrn_measured_fraction_theta_full 0.994
_diffrn_measured_fraction_theta_max 0.994
_diffrn_measurement_device_type 'Rigaku Mercury70'
_diffrn_measurement_method \w
_diffrn_radiation_type 'Mo K\a'
_diffrn_radiation_wavelength 0.71075
_diffrn_reflns_av_R_equivalents 0.0194
_diffrn_reflns_limit_h_max 9
_diffrn_reflns_limit_h_min -9
_diffrn_reflns_limit_k_max 20
_diffrn_reflns_limit_k_min -20
_diffrn_reflns_limit_l_max 17
_diffrn_reflns_limit_l_min -10
_diffrn_reflns_number 12573
_diffrn_reflns_theta_full 27.50
_diffrn_reflns_theta_max 27.50
_diffrn_standards_number 0
_exptl_absorpt_coefficient_mu 0.945
_exptl_absorpt_correction_T_max 0.879
_exptl_absorpt_correction_T_min 0.671
_exptl_absorpt_correction_type numerical
_exptl_absorpt_process_details 'NUMABS (Rigaku, 1999)'
_exptl_crystal_colour orange
_exptl_crystal_density_diffrn 1.519
_exptl_crystal_density_method 'not measured'
_exptl_crystal_description prism
_exptl_crystal_F_000 776.00
_exptl_crystal_size_max 0.303
_exptl_crystal_size_mid 0.227
_exptl_crystal_size_min 0.136
_refine_diff_density_max 1.200
_refine_diff_density_min -0.820
_refine_ls_extinction_method none
_refine_ls_goodness_of_fit_ref 0.778
_refine_ls_hydrogen_treatment constr
_refine_ls_number_parameters 199
_refine_ls_number_reflns 3770
_refine_ls_number_restraints 0
_refine_ls_R_factor_gt 0.0331
_refine_ls_shift/su_max 0.001
_refine_ls_structure_factor_coef Fsqd
_refine_ls_weighting_details 'w = 1/[\s^2^(Fo^2^)+(0.0672P)^2^+4.2282P] where P=(Fo^2^+2Fc^2^)/3'
_refine_ls_weighting_scheme calc
_refine_ls_wR_factor_ref 0.0980
_reflns_number_gt 3442
_reflns_number_total 3770
_reflns_threshold_expression F^2^>2.0\s(F^2^)
_cod_data_source_file ol400963d_si_001.cif
_cod_data_source_block HRI0789-10(compound-rac-1c)
_cod_database_code 1512067

loop_
_symmetry_equiv_pos_site_id
_symmetry_equiv_pos_as_xyz
1 +X,+Y,+Z
2 1/2-X,1/2+Y,1/2-Z
3 -X,-Y,-Z
4 1/2+X,1/2-Y,1/2+Z

loop_
_atom_site_label
_atom_site_type_symbol
_atom_site_fract_x
_atom_site_fract_y
_atom_site_fract_z
_atom_site_U_iso_or_equiv
_atom_site_adp_type
_atom_site_occupancy
_atom_site_symmetry_multiplicity
_atom_site_calc_flag
_atom_site_refinement_flags
Ru1 Ru 0.11611(3) 0.245518(12) 0.158469(14) 0.03070(10) Uani 1.0 4 d .
C1 C 0.2225(5) 0.34516(19) 0.0700(3) 0.0472(7) Uani 1.0 4 d .
C2 C 0.3576(5) 0.3262(3) 0.1473(4) 0.0612(10) Uani 1.0 4 d .
C3 C 0.3177(6) 0.3289(3) 0.2431(3) 0.0637(11) Uani 1.0 4 d .
C4 C 0.1471(6) 0.35234(19) 0.2627(3) 0.0531(9) Uani 1.0 4 d .
C5 C 0.0173(5) 0.38534(17) 0.1872(3) 0.0433(7) Uani 1.0 4 d .
C6 C 0.0549(5) 0.37833(17) 0.0885(3) 0.0400(7) Uani 1.0 4 d .
C7 C -0.1463(6) 0.4207(2) 0.2053(3) 0.0548(9) Uani 1.0 4 d .
C8 C -0.2676(6) 0.4468(3) 0.1299(3) 0.0589(9) Uani 1.0 4 d .
C9 C -0.2359(5) 0.4356(3) 0.0326(3) 0.0574(9) Uani 1.0 4 d .
C10 C -0.0791(5) 0.4024(2) 0.0124(3) 0.0485(7) Uani 1.0 4 d .
C11 C 0.0185(4) 0.17166(17) 0.03379(18) 0.0324(5) Uani 1.0 4 d .
C12 C 0.1766(4) 0.13304(17) 0.07850(19) 0.0333(6) Uani 1.0 4 d .
C13 C 0.3438(5) 0.1375(3) 0.0295(3) 0.0528(8) Uani 1.0 4 d .
C14 C 0.1718(4) 0.05542(17) 0.1436(2) 0.0379(6) Uani 1.0 4 d .
C15 C 0.2355(5) 0.08110(19) 0.2484(3) 0.0462(7) Uani 1.0 4 d .
C16 C 0.1169(5) 0.15260(18) 0.2716(2) 0.0418(7) Uani 1.0 4 d .
C17 C -0.0601(4) 0.16176(17) 0.22566(19) 0.0359(6) Uani 1.0 4 d .
C18 C -0.1981(6) 0.2050(3) 0.2787(3) 0.0583(9) Uani 1.0 4 d .
C19 C -0.1411(4) 0.09768(17) 0.1486(2) 0.0383(6) Uani 1.0 4 d .
C20 C -0.1636(4) 0.14078(18) 0.0497(2) 0.0377(6) Uani 1.0 4 d .
C21 C -0.0182(5) 0.02237(17) 0.1420(3) 0.0412(6) Uani 1.0 4 d .
H1 H 0.2426 0.3325 0.0013 0.0567 Uiso 1.0 4 calc R
H2 H 0.4708 0.2995 0.1327 0.0734 Uiso 1.0 4 calc R
H3 H 0.4031 0.3041 0.2966 0.0764 Uiso 1.0 4 calc R
H4 H 0.1142 0.3446 0.3300 0.0637 Uiso 1.0 4 calc R
H7 H -0.1720 0.4264 0.2705 0.0658 Uiso 1.0 4 calc R
H8 H -0.3746 0.4728 0.1434 0.0707 Uiso 1.0 4 calc R
H9 H -0.3242 0.4512 -0.0193 0.0689 Uiso 1.0 4 calc R
H10 H -0.0590 0.3953 -0.0537 0.0582 Uiso 1.0 4 calc R
H11 H 0.0267 0.1986 -0.0309 0.0389 Uiso 1.0 4 calc R
H13A H 0.3503 0.0881 -0.0124 0.0634 Uiso 1.0 4 calc R
H13B H 0.4477 0.1387 0.0793 0.0634 Uiso 1.0 4 calc R
H13C H 0.3415 0.1887 -0.0103 0.0634 Uiso 1.0 4 calc R
H14 H 0.2502 0.0103 0.1221 0.0455 Uiso 1.0 4 calc R
H15A H 0.2256 0.0333 0.2934 0.0555 Uiso 1.0 4 calc R
H15B H 0.3610 0.0996 0.2547 0.0555 Uiso 1.0 4 calc R
H16 H 0.1398 0.1748 0.3398 0.0501 Uiso 1.0 4 calc R
H18A H -0.1401 0.2470 0.3239 0.0699 Uiso 1.0 4 calc R
H18B H -0.2577 0.1631 0.3154 0.0699 Uiso 1.0 4 calc R
H18C H -0.2859 0.2328 0.2311 0.0699 Uiso 1.0 4 calc R
H19 H -0.2591 0.0781 0.1649 0.0459 Uiso 1.0 4 calc R
H20A H -0.2096 0.1007 -0.0022 0.0452 Uiso 1.0 4 calc R
H20B H -0.2475 0.1885 0.0493 0.0452 Uiso 1.0 4 calc R
H21A H -0.0541 -0.0092 0.0809 0.0494 Uiso 1.0 4 calc R
H21B H -0.0254 -0.0160 0.1979 0.0494 Uiso 1.0 4 calc R

loop_
_atom_site_aniso_label
_atom_site_aniso_U_11
_atom_site_aniso_U_22
_atom_site_aniso_U_33
_atom_site_aniso_U_12
_atom_site_aniso_U_13
_atom_site_aniso_U_23
Ru1 0.03663(15) 0.02573(13) 0.02770(14) -0.00342(7) -0.00393(9) -0.00127(6)
C1 0.0431(17) 0.0388(15) 0.0595(19) -0.0114(13) 0.0054(14) 0.0070(14)
C2 0.0424(18) 0.0405(17) 0.097(3) -0.0108(14) -0.0068(18) 0.0029(18)
C3 0.066(3) 0.0402(17) 0.074(3) -0.0099(16) -0.034(2) -0.0055(16)
C4 0.077(3) 0.0331(15) 0.0428(17) -0.0019(15) -0.0180(16) -0.0115(12)
C5 0.0552(18) 0.0257(12) 0.0470(16) -0.0047(12) -0.0021(14) -0.0050(11)
C6 0.0465(17) 0.0282(13) 0.0444(15) -0.0100(12) 0.0015(12) 0.0043(11)
C7 0.074(3) 0.0356(15) 0.0564(19) 0.0032(15) 0.0131(17) -0.0069(14)
C8 0.058(3) 0.0421(17) 0.078(3) 0.0055(15) 0.0135(19) 0.0053(16)
C9 0.052(2) 0.0512(19) 0.066(3) 0.0001(16) -0.0059(17) 0.0142(16)
C10 0.0516(19) 0.0466(17) 0.0461(16) -0.0049(14) 0.0016(14) 0.0111(13)
C11 0.0346(13) 0.0360(13) 0.0259(11) -0.0047(11) 0.0015(10) -0.0016(10)
C12 0.0338(14) 0.0341(13) 0.0327(13) -0.0039(11) 0.0068(11) -0.0072(10)
C13 0.0402(17) 0.061(2) 0.060(2) -0.0026(15) 0.0186(15) -0.0046(16)
C14 0.0401(15) 0.0301(13) 0.0426(15) 0.0058(11) 0.0016(12) -0.0038(11)
C15 0.0561(19) 0.0361(14) 0.0431(16) 0.0083(13) -0.0073(13) 0.0037(12)
C16 0.064(2) 0.0325(14) 0.0267(13) 0.0048(13) -0.0015(12) 0.0014(10)
C17 0.0455(16) 0.0315(13) 0.0322(13) 0.0029(11) 0.0113(11) 0.0043(10)
C18 0.072(3) 0.0529(19) 0.055(2) 0.0101(17) 0.0293(18) -0.0017(16)
C19 0.0345(14) 0.0354(14) 0.0463(15) -0.0052(11) 0.0103(12) 0.0011(12)
C20 0.0303(13) 0.0403(14) 0.0409(14) -0.0037(11) -0.0018(11) -0.0053(11)
C21 0.0484(17) 0.0297(13) 0.0464(15) -0.0044(12) 0.0096(13) -0.0014(11)

loop_
_atom_type_symbol
_atom_type_description
_atom_type_scat_dispersion_real
_atom_type_scat_dispersion_imag
_atom_type_scat_source
C C 0.0033 0.0016
;
International Tables for Crystallography
(1992, Vol. C, Tables 4.2.6.8 and 6.1.1.4)
;
H H 0.0000 0.0000
;
International Tables for Crystallography
(1992, Vol. C, Table 6.1.1.4)
;
Ru Ru -1.2594 0.8363
;
International Tables for Crystallography
(1992, Vol. C, Tables 4.2.6.8 and 6.1.1.4)
;

loop_
_geom_angle_atom_site_label_1
_geom_angle_atom_site_label_2
_geom_angle_atom_site_label_3
_geom_angle
_geom_angle_publ_flag
C1 Ru1 C2 36.93(14) yes
C1 Ru1 C3 65.93(14) yes
C1 Ru1 C4 78.12(13) yes
C1 Ru1 C5 64.59(12) yes
C1 Ru1 C6 36.42(12) yes
C1 Ru1 C11 93.55(12) yes
C1 Ru1 C12 101.10(12) yes
C1 Ru1 C16 157.64(13) yes
C1 Ru1 C17 163.63(11) yes
C2 Ru1 C3 36.15(16) yes
C2 Ru1 C4 65.74(16) yes
C2 Ru1 C5 76.02(13) yes
C2 Ru1 C6 65.26(12) yes
C2 Ru1 C11 117.31(14) yes
C2 Ru1 C12 101.90(13) yes
C2 Ru1 C16 120.76(14) yes
C2 Ru1 C17 157.57(13) yes
C3 Ru1 C4 36.75(15) yes
C3 Ru1 C5 64.67(13) yes
C3 Ru1 C6 76.69(12) yes
C3 Ru1 C11 152.91(14) yes
C3 Ru1 C12 125.16(13) yes
C3 Ru1 C16 95.03(13) yes
C3 Ru1 C17 123.76(13) yes
C4 Ru1 C5 36.15(12) yes
C4 Ru1 C6 65.04(11) yes
C4 Ru1 C11 160.09(12) yes
C4 Ru1 C12 160.71(13) yes
C4 Ru1 C16 93.67(12) yes
C4 Ru1 C17 102.26(13) yes
C5 Ru1 C6 35.15(11) yes
C5 Ru1 C11 123.97(10) yes
C5 Ru1 C12 159.25(10) yes
C5 Ru1 C16 119.33(11) yes
C5 Ru1 C17 105.97(11) yes
C6 Ru1 C11 97.56(10) yes
C6 Ru1 C12 124.96(11) yes
C6 Ru1 C16 154.29(12) yes
C6 Ru1 C17 128.77(11) yes
C11 Ru1 C12 38.35(10) yes
C11 Ru1 C16 100.20(11) yes
C11 Ru1 C17 80.68(11) yes
C12 Ru1 C16 79.81(11) yes
C12 Ru1 C17 83.93(11) yes
C16 Ru1 C17 38.32(12) yes
Ru1 C1 C2 73.3(2) yes
Ru1 C1 C6 76.77(19) yes
C2 C1 C6 121.4(4) yes
Ru1 C2 C1 69.8(2) yes
Ru1 C2 C3 71.2(3) yes
C1 C2 C3 119.0(4) yes
Ru1 C3 C2 72.7(3) yes
Ru1 C3 C4 70.8(2) yes
C2 C3 C4 120.4(4) yes
Ru1 C4 C3 72.4(2) yes
Ru1 C4 C5 78.56(18) yes
C3 C4 C5 121.4(4) yes
Ru1 C5 C4 65.29(17) yes
Ru1 C5 C6 70.50(16) yes
Ru1 C5 C7 134.3(3) yes
C4 C5 C6 117.5(3) yes
C4 C5 C7 123.6(3) yes
C6 C5 C7 118.9(3) yes
Ru1 C6 C1 66.82(17) yes
Ru1 C6 C5 74.35(16) yes
Ru1 C6 C10 129.4(2) yes
C1 C6 C5 119.1(3) yes
C1 C6 C10 122.6(3) yes
C5 C6 C10 118.3(3) yes
C5 C7 C8 120.6(4) yes
C7 C8 C9 120.7(4) yes
C8 C9 C10 120.2(4) yes
C6 C10 C9 121.1(4) yes
Ru1 C11 C12 72.43(15) yes
Ru1 C11 C20 107.00(18) yes
C12 C11 C20 122.4(3) yes
Ru1 C12 C11 69.22(16) yes
Ru1 C12 C13 115.5(2) yes
Ru1 C12 C14 109.95(19) yes
C11 C12 C13 119.7(3) yes
C11 C12 C14 121.5(3) yes
C13 C12 C14 112.6(3) yes
C12 C14 C15 108.3(3) yes
C12 C14 C21 111.1(3) yes
C15 C14 C21 107.0(3) yes
C14 C15 C16 106.0(3) yes
Ru1 C16 C15 108.1(2) yes
Ru1 C16 C17 71.86(16) yes
C15 C16 C17 122.6(3) yes
Ru1 C17 C16 69.82(17) yes
Ru1 C17 C18 115.3(2) yes
Ru1 C17 C19 108.83(19) yes
C16 C17 C18 120.3(3) yes
C16 C17 C19 120.9(3) yes
C18 C17 C19 113.1(3) yes
C17 C19 C20 108.2(3) yes
C17 C19 C21 111.4(3) yes
C20 C19 C21 107.5(3) yes
C11 C20 C19 106.1(3) yes
C14 C21 C19 108.1(3) yes
Ru1 C1 H1 119.268 no
C2 C1 H1 119.263 no
C6 C1 H1 119.254 no
Ru1 C2 H2 119.860 no
C1 C2 H2 119.860 no
C3 C2 H2 119.862 no
Ru1 C3 H3 119.347 no
C2 C3 H3 119.353 no
C4 C3 H3 119.345 no
Ru1 C4 H4 119.313 no
C3 C4 H4 119.317 no
C5 C4 H4 119.308 no
C5 C7 H7 119.677 no
C8 C7 H7 119.675 no
C7 C8 H8 119.638 no
C9 C8 H8 119.641 no
C8 C9 H9 119.908 no
C10 C9 H9 119.908 no
C6 C10 H10 119.464 no
C9 C10 H10 119.464 no
Ru1 C11 H11 115.497 no
C12 C11 H11 115.495 no
C20 C11 H11 115.493 no
C12 C13 H13A 109.476 no
C12 C13 H13B 109.472 no
C12 C13 H13C 109.465 no
H13A C13 H13B 109.478 no
H13A C13 H13C 109.470 no
H13B C13 H13C 109.467 no
C12 C14 H14 110.144 no
C15 C14 H14 110.127 no
C21 C14 H14 110.128 no
C14 C15 H15A 110.529 no
C14 C15 H15B 110.529 no
C16 C15 H15A 110.520 no
C16 C15 H15B 110.528 no
H15A C15 H15B 108.690 no
Ru1 C16 H16 115.276 no
C15 C16 H16 115.283 no
C17 C16 H16 115.279 no
C17 C18 H18A 109.472 no
C17 C18 H18B 109.472 no
C17 C18 H18C 109.467 no
H18A C18 H18B 109.476 no
H18A C18 H18C 109.475 no
H18B C18 H18C 109.466 no
C17 C19 H19 109.902 no
C20 C19 H19 109.911 no
C21 C19 H19 109.913 no
C11 C20 H20A 110.525 no
C11 C20 H20B 110.520 no
C19 C20 H20A 110.523 no
C19 C20 H20B 110.518 no
H20A C20 H20B 108.690 no
C14 C21 H21A 110.075 no
C14 C21 H21B 110.073 no
C19 C21 H21A 110.073 no
C19 C21 H21B 110.074 no
H21A C21 H21B 108.399 no

loop_
_geom_bond_atom_site_label_1
_geom_bond_atom_site_label_2
_geom_bond_distance
_geom_bond_publ_flag
Ru1 C1 2.212(4) yes
Ru1 C2 2.257(4) yes
Ru1 C3 2.238(4) yes
Ru1 C4 2.218(4) yes
Ru1 C5 2.393(3) yes
Ru1 C6 2.342(3) yes
Ru1 C11 2.137(3) yes
Ru1 C12 2.179(3) yes
Ru1 C16 2.148(3) yes
Ru1 C17 2.174(3) yes
C1 C2 1.416(5) yes
C1 C6 1.429(5) yes
C2 C3 1.395(7) yes
C3 C4 1.405(6) yes
C4 C5 1.440(5) yes
C5 C6 1.431(5) yes
C5 C7 1.413(6) yes
C6 C10 1.420(5) yes
C7 C8 1.364(6) yes
C8 C9 1.406(6) yes
C9 C10 1.361(6) yes
C11 C12 1.418(4) yes
C11 C20 1.508(4) yes
C12 C13 1.512(5) yes
C12 C14 1.529(4) yes
C14 C15 1.522(4) yes
C14 C21 1.532(5) yes
C15 C16 1.508(5) yes
C16 C17 1.419(5) yes
C17 C18 1.515(5) yes
C17 C19 1.543(4) yes
C19 C20 1.517(4) yes
C19 C21 1.526(4) yes
C1 H1 1.000 no
C2 H2 1.000 no
C3 H3 1.000 no
C4 H4 1.000 no
C7 H7 0.950 no
C8 H8 0.950 no
C9 H9 0.950 no
C10 H10 0.950 no
C11 H11 1.000 no
C13 H13A 0.980 no
C13 H13B 0.980 no
C13 H13C 0.980 no
C14 H14 1.000 no
C15 H15A 0.990 no
C15 H15B 0.990 no
C16 H16 1.000 no
C18 H18A 0.980 no
C18 H18B 0.980 no
C18 H18C 0.980 no
C19 H19 1.000 no
C20 H20A 0.990 no
C20 H20B 0.990 no
C21 H21A 0.990 no
C21 H21B 0.990 no

loop_
_geom_contact_atom_site_label_1
_geom_contact_atom_site_label_2
_geom_contact_distance
_geom_contact_publ_flag
_geom_contact_site_symmetry_2
C1 C13 3.488(5) no .
C2 C13 3.405(6) no .
C4 C18 3.540(6) no .
C5 C9 2.803(5) no .
C6 C8 2.801(6) no .
C7 C10 2.788(6) no .
C11 C15 3.512(4) no .
C11 C21 2.835(4) no .
C12 C19 2.766(5) no .
C13 C15 3.351(5) no .
C14 C17 2.780(5) no .
C14 C20 3.027(4) no .
C15 C19 3.024(5) no .
C16 C20 3.508(4) no .
C16 C21 2.840(4) no .
C18 C20 3.362(5) no .
C2 C8 3.462(6) no 1_655
C8 C2 3.462(6) no 1_455
C10 C10 3.357(5) no 3_565
Ru1 H13B 3.3307 no .
Ru1 H13C 3.1884 no .
Ru1 H15B 3.1576 no .
Ru1 H18A 3.1784 no .
Ru1 H18C 3.3342 no .
Ru1 H20B 3.1078 no .
C1 H3 3.3181 no .
C1 H10 2.6830 no .
C1 H11 3.0079 no .
C1 H13C 2.9109 no .
C2 H4 3.3211 no .
C2 H13B 3.2210 no .
C2 H13C 3.0734 no .
C3 H1 3.3154 no .
C3 H16 3.1696 no .
C4 H2 3.3254 no .
C4 H7 2.7065 no .
C4 H16 3.0177 no .
C4 H18A 2.9530 no .
C5 H1 3.3628 no .
C5 H3 3.3774 no .
C5 H8 3.2691 no .
C5 H10 3.3063 no .
C5 H18A 3.2212 no .
C5 H18C 3.4473 no .
C6 H2 3.3789 no .
C6 H4 3.3510 no .
C6 H7 3.3085 no .
C6 H9 3.2793 no .
C6 H11 3.2897 no .
C7 H4 2.7349 no .
C7 H9 3.2584 no .
C7 H18A 3.2052 no .
C7 H18C 3.2026 no .
C8 H10 3.2556 no .
C9 H7 3.2631 no .
C10 H1 2.7039 no .
C10 H8 3.2496 no .
C10 H11 3.4063 no .
C11 H1 3.1316 no .
C11 H13A 2.9847 no .
C11 H13B 3.2807 no .
C11 H13C 2.6124 no .
C11 H14 3.2571 no .
C11 H19 3.2985 no .
C11 H21A 3.0118 no .
C12 H1 3.3991 no .
C12 H2 3.4799 no .
C12 H15A 3.3424 no .
C12 H15B 2.7021 no .
C12 H20A 3.0458 no .
C12 H20B 3.3123 no .
C12 H21A 2.8611 no .
C12 H21B 3.3624 no .
C13 H1 3.2024 no .
C13 H2 3.0385 no .
C13 H11 2.6312 no .
C13 H14 2.5395 no .
C13 H15B 3.1531 no .
C14 H11 3.3952 no .
C14 H13A 2.7331 no .
C14 H13B 2.7179 no .
C14 H13C 3.3675 no .
C14 H16 3.3390 no .
C14 H19 3.3389 no .
C14 H20A 3.3886 no .
C15 H13B 3.1334 no .
C15 H21A 3.3101 no .
C15 H21B 2.5373 no .
C16 H3 3.2310 no .
C16 H4 3.1547 no .
C16 H14 3.3029 no .
C16 H18A 2.6317 no .
C16 H18B 2.9837 no .
C16 H18C 3.2936 no .
C16 H19 3.2642 no .
C16 H21B 3.0163 no .
C17 H4 3.4314 no .
C17 H15A 3.0379 no .
C17 H15B 3.3200 no .
C17 H20A 3.3508 no .
C17 H20B 2.6944 no .
C17 H21A 3.3753 no .
C17 H21B 2.8664 no .
C18 H4 3.2572 no .
C18 H7 3.5252 no .
C18 H16 2.6405 no .
C18 H19 2.5609 no .
C18 H20B 3.1516 no .
C19 H11 3.3355 no .
C19 H14 3.3389 no .
C19 H15A 3.3748 no .
C19 H16 3.4052 no .
C19 H18A 3.3875 no .
C19 H18B 2.7694 no .
C19 H18C 2.7240 no .
C20 H18C 3.1375 no .
C20 H21A 2.5421 no .
C20 H21B 3.3088 no .
C21 H15A 2.6171 no .
C21 H15B 3.3290 no .
C21 H20A 2.6257 no .
C21 H20B 3.3274 no .
H1 H2 2.4029 no .
H1 H10 2.5249 no .
H1 H11 2.6867 no .
H1 H13B 3.5548 no .
H1 H13C 2.4155 no .
H2 H3 2.3828 no .
H2 H13B 2.6577 no .
H2 H13C 2.7328 no .
H3 H4 2.3846 no .
H3 H15B 3.3079 no .
H3 H16 2.9780 no .
H4 H7 2.5752 no .
H4 H16 2.7061 no .
H4 H18A 2.4669 no .
H7 H8 2.3045 no .
H7 H18A 2.9450 no .
H7 H18C 3.2227 no .
H8 H9 2.3496 no .
H9 H10 2.3024 no .
H10 H11 3.1986 no .
H11 H13A 3.0036 no .
H11 H13B 3.4945 no .
H11 H13C 2.3754 no .
H11 H20A 2.4439 no .
H11 H20B 2.4818 no .
H13A H14 2.4293 no .
H13B H14 2.6413 no .
H13B H15B 2.6604 no .
H13C H14 3.4883 no .
H14 H15A 2.4225 no .
H14 H15B 2.3839 no .
H14 H21A 2.3282 no .
H14 H21B 2.4878 no .
H15A H16 2.4471 no .
H15A H21A 3.4643 no .
H15A H21B 2.3126 no .
H15B H16 2.4732 no .
H15B H21B 3.4651 no .
H16 H18A 2.3994 no .
H16 H18B 2.9978 no .
H16 H18C 3.5097 no .
H18A H19 3.5116 no .
H18B H19 2.4753 no .
H18C H19 2.6374 no .
H18C H20B 2.6562 no .
H19 H20A 2.4103 no .
H19 H20B 2.3805 no .
H19 H21A 2.4784 no .
H19 H21B 2.3209 no .
H20A H21A 2.3271 no .
H20A H21B 3.4715 no .
H20B H21A 3.4713 no .
C1 H9 3.4178 no 3_565
C1 H15A 3.5287 no 2_555
C1 H18B 3.5398 no 4_554
C2 H8 3.0953 no 1_655
C2 H15A 3.4675 no 2_555
C2 H18C 3.1732 no 1_655
C2 H21B 3.4333 no 2_555
C3 H11 3.3451 no 4_555
C3 H14 3.5027 no 2_555
C3 H15A 3.2959 no 2_555
C3 H18C 3.3957 no 1_655
C3 H21B 2.9820 no 2_555
C4 H14 3.0198 no 2_555
C4 H15A 3.1592 no 2_555
C4 H20A 3.3741 no 4_555
C4 H21B 3.5371 no 2_555
C5 H14 3.5798 no 2_555
C5 H15A 3.0443 no 2_555
C5 H15B 3.5907 no 2_555
C6 H9 3.5927 no 3_565
C6 H15A 3.2878 no 2_555
C7 H2 3.5250 no 1_455
C7 H15B 3.5727 no 2_555
C7 H19 3.2090 no 2_455
C7 H21B 3.1367 no 2_455
C8 H2 3.0721 no 1_455
C8 H18B 3.5182 no 2_455
C8 H19 3.5025 no 2_455
C8 H21B 3.0664 no 2_455
C9 H2 3.5087 no 1_455
C9 H10 3.4848 no 3_565
C9 H15A 3.3141 no 4_454
C9 H16 3.2267 no 4_454
C10 H10 3.4050 no 3_565
C10 H15A 3.3539 no 4_454
C10 H15B 3.5287 no 4_454
C10 H16 3.2331 no 4_454
C11 H3 3.3035 no 4_454
C11 H21A 3.0568 no 3_555
C12 H21A 3.0102 no 3_555
C13 H18A 3.3943 no 4_554
C13 H19 3.4716 no 1_655
C13 H20A 3.5198 no 1_655
C13 H20B 3.1839 no 1_655
C13 H21A 3.2350 no 3_555
C14 H20A 3.1904 no 3_555
C14 H21A 3.2011 no 3_555
C15 H9 3.3336 no 4_555
C15 H10 2.9941 no 4_555
C16 H9 3.3058 no 4_555
C16 H10 3.3098 no 4_555
C17 H8 3.5708 no 2_445
C18 H1 3.2167 no 4_455
C18 H2 3.3697 no 1_455
C18 H3 3.4472 no 1_455
C18 H13C 3.3477 no 4_455
C19 H7 3.3248 no 2_445
C19 H8 3.4800 no 2_445
C19 H13B 3.2127 no 1_455
C20 H4 3.2885 no 4_454
C20 H13B 3.0279 no 1_455
C20 H14 3.3804 no 3_555
C20 H21A 3.3305 no 3_555
C21 H7 3.1646 no 2_445
C21 H8 3.2649 no 2_445
C21 H13A 3.3907 no 3_555
C21 H20A 3.3719 no 3_555
C21 H21A 3.1997 no 3_555
H1 C18 3.2167 no 4_554
H1 H9 3.4944 no 3_565
H1 H18A 2.9890 no 4_554
H1 H18B 2.5675 no 4_554
H2 C7 3.5250 no 1_655
H2 C8 3.0721 no 1_655
H2 C9 3.5087 no 1_655
H2 C18 3.3697 no 1_655
H2 H8 2.9887 no 1_655
H2 H18C 2.3971 no 1_655
H2 H20B 3.1011 no 1_655
H3 C11 3.3035 no 4_555
H3 C18 3.4472 no 1_655
H3 H11 2.4467 no 4_555
H3 H18A 3.5568 no 1_655
H3 H18B 3.3973 no 1_655
H3 H18C 2.8644 no 1_655
H3 H20A 3.3656 no 4_555
H3 H21A 3.5320 no 2_555
H3 H21B 3.0015 no 2_555
H4 C20 3.2885 no 4_555
H4 H11 3.5275 no 4_555
H4 H13A 3.3135 no 4_455
H4 H13C 3.2494 no 4_455
H4 H14 2.8734 no 2_555
H4 H20A 2.6704 no 4_555
H4 H20B 3.1215 no 4_555
H7 C19 3.3248 no 2_455
H7 C21 3.1646 no 2_455
H7 H13A 2.9888 no 4_455
H7 H13C 3.5250 no 4_455
H7 H19 2.6436 no 2_455
H7 H21A 3.2616 no 2_455
H7 H21B 2.5591 no 2_455
H8 C2 3.0953 no 1_455
H8 C17 3.5708 no 2_455
H8 C19 3.4800 no 2_455
H8 C21 3.2649 no 2_455
H8 H2 2.9887 no 1_455
H8 H9 2.9375 no 3_465
H8 H15A 3.0596 no 2_455
H8 H18B 3.2138 no 2_455
H8 H19 3.1870 no 2_455
H8 H21B 2.4135 no 2_455
H9 C1 3.4178 no 3_565
H9 C6 3.5927 no 3_565
H9 C15 3.3336 no 4_454
H9 C16 3.3058 no 4_454
H9 H1 3.4944 no 3_565
H9 H8 2.9375 no 3_465
H9 H9 3.1870 no 3_465
H9 H15A 2.6702 no 4_454
H9 H16 2.7799 no 4_454
H10 C9 3.4848 no 3_565
H10 C10 3.4050 no 3_565
H10 C15 2.9941 no 4_454
H10 C16 3.3098 no 4_454
H10 H15A 2.7467 no 4_454
H10 H15B 2.6393 no 4_454
H10 H16 2.7893 no 4_454
H10 H18B 3.2241 no 4_554
H11 C3 3.3451 no 4_454
H11 H3 2.4467 no 4_454
H11 H4 3.5275 no 4_454
H11 H18A 3.5252 no 4_554
H11 H18B 3.5879 no 4_554
H11 H21A 3.0994 no 3_555
H13A C21 3.3907 no 3_555
H13A H4 3.3135 no 4_554
H13A H7 2.9888 no 4_554
H13A H13A 3.5930 no 3_655
H13A H18A 3.4667 no 4_554
H13A H19 3.3932 no 3_555
H13A H20A 3.3304 no 1_655
H13A H20A 3.1965 no 3_555
H13A H20B 3.4545 no 1_655
H13A H21A 2.6422 no 3_555
H13A H21B 3.5160 no 3_555
H13B C19 3.2127 no 1_655
H13B C20 3.0279 no 1_655
H13B H18C 3.1051 no 1_655
H13B H19 2.5709 no 1_655
H13B H20A 3.0205 no 1_655
H13B H20B 2.5268 no 1_655
H13C C18 3.3477 no 4_554
H13C H4 3.2494 no 4_554
H13C H7 3.5250 no 4_554
H13C H18A 2.5262 no 4_554
H13C H18B 3.3830 no 4_554
H13C H20B 3.1236 no 1_655
H14 C3 3.5027 no 2_545
H14 C4 3.0198 no 2_545
H14 C5 3.5798 no 2_545
H14 C20 3.3804 no 3_555
H14 H4 2.8734 no 2_545
H14 H20A 2.4108 no 3_555
H14 H21A 3.0038 no 3_555
H15A C1 3.5287 no 2_545
H15A C2 3.4675 no 2_545
H15A C3 3.2959 no 2_545
H15A C4 3.1592 no 2_545
H15A C5 3.0443 no 2_545
H15A C6 3.2878 no 2_545
H15A C9 3.3141 no 4_555
H15A C10 3.3539 no 4_555
H15A H8 3.0596 no 2_445
H15A H9 2.6702 no 4_555
H15A H10 2.7467 no 4_555
H15B C5 3.5907 no 2_545
H15B C7 3.5727 no 2_545
H15B C10 3.5287 no 4_555
H15B H10 2.6393 no 4_555
H15B H18B 3.0791 no 1_655
H15B H18C 3.4604 no 1_655
H15B H19 3.2944 no 1_655
H16 C9 3.2267 no 4_555
H16 C10 3.2331 no 4_555
H16 H9 2.7799 no 4_555
H16 H10 2.7893 no 4_555
H18A C13 3.3943 no 4_455
H18A H1 2.9890 no 4_455
H18A H3 3.5568 no 1_455
H18A H11 3.5252 no 4_455
H18A H13A 3.4667 no 4_455
H18A H13C 2.5262 no 4_455
H18B C1 3.5398 no 4_455
H18B C8 3.5182 no 2_445
H18B H1 2.5675 no 4_455
H18B H3 3.3973 no 1_455
H18B H8 3.2138 no 2_445
H18B H10 3.2241 no 4_455
H18B H11 3.5879 no 4_455
H18B H13C 3.3830 no 4_455
H18B H15B 3.0791 no 1_455
H18C C2 3.1732 no 1_455
H18C C3 3.3957 no 1_455
H18C H2 2.3971 no 1_455
H18C H3 2.8644 no 1_455
H18C H13B 3.1051 no 1_455
H18C H15B 3.4604 no 1_455
H19 C7 3.2090 no 2_445
H19 C8 3.5025 no 2_445
H19 C13 3.4716 no 1_455
H19 H7 2.6436 no 2_445
H19 H8 3.1870 no 2_445
H19 H13A 3.3932 no 3_555
H19 H13B 2.5709 no 1_455
H19 H15B 3.2944 no 1_455
H20A C4 3.3741 no 4_454
H20A C13 3.5198 no 1_455
H20A C14 3.1904 no 3_555
H20A C21 3.3719 no 3_555
H20A H3 3.3656 no 4_454
H20A H4 2.6704 no 4_454
H20A H13A 3.3304 no 1_455
H20A H13A 3.1965 no 3_555
H20A H13B 3.0205 no 1_455
H20A H14 2.4108 no 3_555
H20A H21A 2.7996 no 3_555
H20B C13 3.1839 no 1_455
H20B H2 3.1011 no 1_455
H20B H4 3.1215 no 4_454
H20B H13A 3.4545 no 1_455
H20B H13B 2.5268 no 1_455
H20B H13C 3.1236 no 1_455
H21A C11 3.0568 no 3_555
H21A C12 3.0102 no 3_555
H21A C13 3.2350 no 3_555
H21A C14 3.2011 no 3_555
H21A C20 3.3305 no 3_555
H21A C21 3.1997 no 3_555
H21A H3 3.5320 no 2_545
H21A H7 3.2616 no 2_445
H21A H11 3.0994 no 3_555
H21A H13A 2.6422 no 3_555
H21A H14 3.0038 no 3_555
H21A H20A 2.7996 no 3_555
H21A H21A 2.4915 no 3_555
H21B C2 3.4333 no 2_545
H21B C3 2.9820 no 2_545
H21B C4 3.5371 no 2_545
H21B C7 3.1367 no 2_445
H21B C8 3.0664 no 2_445
H21B H3 3.0015 no 2_545
H21B H7 2.5591 no 2_445
H21B H8 2.4135 no 2_445
H21B H13A 3.5160 no 3_555

loop_
_geom_torsion_atom_site_label_1
_geom_torsion_atom_site_label_2
_geom_torsion_atom_site_label_3
_geom_torsion_atom_site_label_4
_geom_torsion
_geom_torsion_publ_flag
C1 Ru1 C2 C1 0.00(15) no
C1 Ru1 C2 C3 132.1(3) no
C2 Ru1 C1 C2 0.00(18) no
C2 Ru1 C1 C6 -129.0(3) no
C1 Ru1 C3 C2 -29.22(14) no
C1 Ru1 C3 C4 102.79(17) no
C3 Ru1 C1 C2 28.63(14) no
C3 Ru1 C1 C6 -100.41(18) no
C1 Ru1 C4 C3 -65.49(14) no
C1 Ru1 C4 C5 62.90(16) no
C4 Ru1 C1 C2 65.24(15) no
C4 Ru1 C1 C6 -63.81(15) no
C1 Ru1 C5 C4 -105.31(16) no
C1 Ru1 C5 C6 29.23(13) no
C1 Ru1 C5 C7 141.0(3) no
C5 Ru1 C1 C2 100.78(16) no
C5 Ru1 C1 C6 -28.26(12) no
C1 Ru1 C6 C1 0.00(15) no
C1 Ru1 C6 C5 -132.0(3) no
C1 Ru1 C6 C10 114.0(4) no
C6 Ru1 C1 C2 129.0(3) no
C6 Ru1 C1 C6 0.00(12) no
C1 Ru1 C11 C12 103.44(13) no
C1 Ru1 C11 C20 -137.12(15) no
C11 Ru1 C1 C2 -133.04(14) no
C11 Ru1 C1 C6 97.92(14) no
C1 Ru1 C12 C11 -81.59(13) no
C1 Ru1 C12 C13 32.43(18) no
C1 Ru1 C12 C14 161.17(15) no
C12 Ru1 C1 C2 -95.09(14) no
C12 Ru1 C1 C6 135.87(13) no
C1 Ru1 C16 C15 -68.2(4) no
C1 Ru1 C16 C17 172.5(3) no
C16 Ru1 C1 C2 -4.9(4) no
C16 Ru1 C1 C6 -134.0(3) no
C2 Ru1 C3 C2 0.00(16) no
C2 Ru1 C3 C4 132.0(3) no
C3 Ru1 C2 C1 -132.1(3) no
C3 Ru1 C2 C3 0.00(16) no
C2 Ru1 C4 C3 -28.73(14) no
C2 Ru1 C4 C5 99.66(19) no
C4 Ru1 C2 C1 -102.93(18) no
C4 Ru1 C2 C3 29.19(13) no
C2 Ru1 C5 C4 -67.85(16) no
C2 Ru1 C5 C6 66.69(16) no
C2 Ru1 C5 C7 178.5(3) no
C5 Ru1 C2 C1 -66.11(15) no
C5 Ru1 C2 C3 66.00(14) no
C2 Ru1 C6 C1 30.92(15) no
C2 Ru1 C6 C5 -101.11(17) no
C2 Ru1 C6 C10 144.9(3) no
C6 Ru1 C2 C1 -30.51(13) no
C6 Ru1 C2 C3 101.61(17) no
C2 Ru1 C11 C12 73.81(15) no
C2 Ru1 C11 C20 -166.74(14) no
C11 Ru1 C2 C1 55.19(19) no
C11 Ru1 C2 C3 -172.70(12) no
C2 Ru1 C12 C11 -119.30(14) no
C2 Ru1 C12 C13 -5.28(19) no
C2 Ru1 C12 C14 123.47(17) no
C12 Ru1 C2 C1 92.70(15) no
C12 Ru1 C2 C3 -135.18(13) no
C2 Ru1 C16 C15 -71.6(2) no
C2 Ru1 C16 C17 169.03(14) no
C16 Ru1 C2 C1 177.82(12) no
C16 Ru1 C2 C3 -50.06(19) no
C2 Ru1 C17 C16 -25.4(4) no
C2 Ru1 C17 C18 89.5(4) no
C2 Ru1 C17 C19 -142.3(3) no
C17 Ru1 C2 C1 -164.2(3) no
C17 Ru1 C2 C3 -32.1(4) no
C3 Ru1 C4 C3 0.00(17) no
C3 Ru1 C4 C5 128.4(3) no
C4 Ru1 C3 C2 -132.0(3) no
C4 Ru1 C3 C4 -0.00(15) no
C3 Ru1 C5 C4 -31.25(15) no
C3 Ru1 C5 C6 103.29(18) no
C3 Ru1 C5 C7 -144.9(3) no
C5 Ru1 C3 C2 -101.24(17) no
C5 Ru1 C3 C4 30.76(13) no
C3 Ru1 C6 C1 67.34(15) no
C3 Ru1 C6 C5 -64.68(15) no
C3 Ru1 C6 C10 -178.7(3) no
C6 Ru1 C3 C2 -66.09(15) no
C6 Ru1 C3 C4 65.92(15) no
C3 Ru1 C11 C12 64.3(3) no
C3 Ru1 C11 C20 -176.2(2) no
C11 Ru1 C3 C2 14.4(4) no
C11 Ru1 C3 C4 146.4(2) no
C3 Ru1 C12 C11 -149.87(14) no
C3 Ru1 C12 C13 -35.8(3) no
C3 Ru1 C12 C14 92.9(2) no
C12 Ru1 C3 C2 57.5(2) no
C12 Ru1 C3 C4 -170.47(11) no
C3 Ru1 C16 C15 -98.64(19) no
C3 Ru1 C16 C17 142.03(14) no
C16 Ru1 C3 C2 138.59(16) no
C16 Ru1 C3 C4 -89.40(16) no
C3 Ru1 C17 C16 -47.49(18) no
C3 Ru1 C17 C18 67.3(2) no
C3 Ru1 C17 C19 -164.38(15) no
C17 Ru1 C3 C2 165.90(12) no
C17 Ru1 C3 C4 -62.09(19) no
C4 Ru1 C5 C4 0.00(18) no
C4 Ru1 C5 C6 134.5(3) no
C4 Ru1 C5 C7 -113.7(4) no
C5 Ru1 C4 C3 -128.4(3) no
C5 Ru1 C4 C5 0.00(14) no
C4 Ru1 C6 C1 104.40(16) no
C4 Ru1 C6 C5 -27.63(14) no
C4 Ru1 C6 C10 -141.6(3) no
C6 Ru1 C4 C3 -101.48(16) no
C6 Ru1 C4 C5 26.91(13) no
C4 Ru1 C16 C15 -135.47(18) no
C4 Ru1 C16 C17 105.20(15) no
C16 Ru1 C4 C3 93.49(15) no
C16 Ru1 C4 C5 -138.12(17) no
C4 Ru1 C17 C16 -80.24(14) no
C4 Ru1 C17 C18 34.59(18) no
C4 Ru1 C17 C19 162.86(16) no
C17 Ru1 C4 C3 131.25(13) no
C17 Ru1 C4 C5 -100.36(16) no
C5 Ru1 C6 C1 132.0(3) no
C5 Ru1 C6 C5 0.00(14) no
C5 Ru1 C6 C10 -114.0(4) no
C6 Ru1 C5 C4 -134.5(3) no
C6 Ru1 C5 C6 0.00(13) no
C6 Ru1 C5 C7 111.8(4) no
C5 Ru1 C11 C12 164.97(11) no
C5 Ru1 C11 C20 -75.59(18) no
C11 Ru1 C5 C4 178.42(11) no
C11 Ru1 C5 C6 -47.04(18) no
C11 Ru1 C5 C7 64.7(3) no
C5 Ru1 C12 C11 -37.4(4) no
C5 Ru1 C12 C13 76.6(4) no
C5 Ru1 C12 C14 -154.6(3) no
C12 Ru1 C5 C4 -154.6(3) no
C12 Ru1 C5 C6 -20.0(4) no
C12 Ru1 C5 C7 91.7(4) no
C5 Ru1 C16 C15 -162.33(14) no
C5 Ru1 C16 C17 78.34(14) no
C16 Ru1 C5 C4 49.84(18) no
C16 Ru1 C5 C6 -175.62(12) no
C16 Ru1 C5 C7 -63.9(3) no
C5 Ru1 C17 C16 -117.37(12) no
C5 Ru1 C17 C18 -2.54(18) no
C5 Ru1 C17 C19 125.73(15) no
C17 Ru1 C5 C4 89.01(14) no
C17 Ru1 C5 C6 -136.45(12) no
C17 Ru1 C5 C7 -24.7(3) no
C6 Ru1 C11 C12 139.82(12) no
C6 Ru1 C11 C20 -100.74(15) no
C11 Ru1 C6 C1 -85.72(13) no
C11 Ru1 C6 C5 142.25(13) no
C11 Ru1 C6 C10 28.2(3) no
C6 Ru1 C12 C11 -51.30(17) no
C6 Ru1 C12 C13 62.72(19) no
C6 Ru1 C12 C14 -168.54(13) no
C12 Ru1 C6 C1 -56.49(16) no
C12 Ru1 C6 C5 171.49(11) no
C12 Ru1 C6 C10 57.5(3) no
C6 Ru1 C16 C15 -168.14(18) no
C6 Ru1 C16 C17 72.5(3) no
C16 Ru1 C6 C1 140.9(3) no
C16 Ru1 C6 C5 8.8(4) no
C16 Ru1 C6 C10 -105.2(3) no
C6 Ru1 C17 C16 -147.95(11) no
C6 Ru1 C17 C18 -33.1(2) no
C6 Ru1 C17 C19 95.16(17) no
C17 Ru1 C6 C1 -169.82(10) no
C17 Ru1 C6 C5 58.16(17) no
C17 Ru1 C6 C10 -55.8(3) no
C11 Ru1 C12 C11 0.00(12) no
C11 Ru1 C12 C13 114.0(3) no
C11 Ru1 C12 C14 -117.2(3) no
C12 Ru1 C11 C12 0.00(12) no
C12 Ru1 C11 C20 119.4(3) no
C11 Ru1 C16 C15 58.88(18) no
C11 Ru1 C16 C17 -60.46(14) no
C16 Ru1 C11 C12 -58.85(14) no
C16 Ru1 C11 C20 60.59(17) no
C11 Ru1 C17 C16 119.81(13) no
C11 Ru1 C17 C18 -125.36(17) no
C11 Ru1 C17 C19 2.91(15) no
C17 Ru1 C11 C12 -91.99(12) no
C17 Ru1 C11 C20 27.45(14) no
C12 Ru1 C16 C15 26.23(16) no
C12 Ru1 C16 C17 -93.11(13) no
C16 Ru1 C12 C11 121.15(14) no
C16 Ru1 C12 C13 -124.83(18) no
C16 Ru1 C12 C14 3.92(16) no
C12 Ru1 C17 C16 81.23(12) no
C12 Ru1 C17 C18 -163.93(17) no
C12 Ru1 C17 C19 -35.66(15) no
C17 Ru1 C12 C11 82.64(12) no
C17 Ru1 C12 C13 -163.33(16) no
C17 Ru1 C12 C14 -34.59(15) no
C16 Ru1 C17 C16 0.00(13) no
C16 Ru1 C17 C18 114.8(3) no
C16 Ru1 C17 C19 -116.9(3) no
C17 Ru1 C16 C15 119.3(3) no
C17 Ru1 C16 C17 0.00(12) no
Ru1 C1 C2 Ru1 0.0 no
Ru1 C1 C2 C3 -53.4(3) no
Ru1 C1 C6 Ru1 0.0 no
Ru1 C1 C6 C5 55.0(2) no
Ru1 C1 C6 C10 -123.1(3) no
C2 C1 C6 Ru1 -60.6(3) no
C2 C1 C6 C5 -5.7(5) no
C2 C1 C6 C10 176.3(3) no
C6 C1 C2 Ru1 62.4(3) no
C6 C1 C2 C3 9.0(5) no
Ru1 C2 C3 Ru1 0.0 no
Ru1 C2 C3 C4 -54.4(3) no
C1 C2 C3 Ru1 52.7(3) no
C1 C2 C3 C4 -1.7(5) no
Ru1 C3 C4 Ru1 0.0 no
Ru1 C3 C4 C5 -64.1(3) no
C2 C3 C4 Ru1 55.3(3) no
C2 C3 C4 C5 -8.8(5) no
Ru1 C4 C5 Ru1 0.0 no
Ru1 C4 C5 C6 -49.2(3) no
Ru1 C4 C5 C7 128.1(3) no
C3 C4 C5 Ru1 61.0(3) no
C3 C4 C5 C6 11.8(5) no
C3 C4 C5 C7 -170.8(3) no
Ru1 C5 C6 Ru1 0.0 no
Ru1 C5 C6 C1 -51.40(19) no
Ru1 C5 C6 C10 126.7(3) no
Ru1 C5 C7 C8 -89.5(4) no
C4 C5 C6 Ru1 46.9(3) no
C4 C5 C6 C1 -4.5(4) no
C4 C5 C6 C10 173.6(3) no
C4 C5 C7 C8 -176.5(3) no
C6 C5 C7 C8 0.8(5) no
C7 C5 C6 Ru1 -130.6(3) no
C7 C5 C6 C1 178.0(3) no
C7 C5 C6 C10 -3.9(4) no
Ru1 C6 C10 C9 96.1(4) no
C1 C6 C10 C9 -178.5(3) no
C5 C6 C10 C9 3.4(5) no
C5 C7 C8 C9 2.9(5) no
C7 C8 C9 C10 -3.4(6) no
C8 C9 C10 C6 0.2(5) no
Ru1 C11 C12 Ru1 0.0 no
Ru1 C11 C12 C13 -108.2(2) no
Ru1 C11 C12 C14 101.3(2) no
Ru1 C11 C20 C19 -53.6(2) no
C12 C11 C20 C19 26.1(4) no
C20 C11 C12 Ru1 -99.3(3) no
C20 C11 C12 C13 152.4(3) no
C20 C11 C12 C14 1.9(4) no
Ru1 C12 C14 C15 -33.2(3) no
Ru1 C12 C14 C21 84.0(2) no
C11 C12 C14 C15 -110.5(3) no
C11 C12 C14 C21 6.7(4) no
C13 C12 C14 C15 97.0(3) no
C13 C12 C14 C21 -145.8(3) no
C12 C14 C15 C16 56.0(3) no
C12 C14 C21 C19 -42.9(3) no
C15 C14 C21 C19 75.1(3) no
C21 C14 C15 C16 -63.9(3) no
C14 C15 C16 Ru1 -51.9(3) no
C14 C15 C16 C17 27.8(4) no
Ru1 C16 C17 Ru1 0.0 no
Ru1 C16 C17 C18 -108.3(2) no
Ru1 C16 C17 C19 100.4(3) no
C15 C16 C17 Ru1 -100.3(3) no
C15 C16 C17 C18 151.4(3) no
C15 C16 C17 C19 0.1(5) no
Ru1 C17 C19 C20 -32.9(3) no
Ru1 C17 C19 C21 85.0(2) no
C16 C17 C19 C20 -110.1(3) no
C16 C17 C19 C21 7.8(4) no
C18 C17 C19 C20 96.6(3) no
C18 C17 C19 C21 -145.4(3) no
C17 C19 C20 C11 57.3(3) no
C17 C19 C21 C14 -43.5(3) no
C20 C19 C21 C14 74.9(3) no
C21 C19 C20 C11 -63.1(3) no
